data_2232102
loop_
_publ_author_name
'Asiri, Abdullah M.'
'Al-Youbi, Abdulrahman O.'
'Faidallah, Hassan M.'
'Alamry, Khalid A.'
'Ng, Seik Weng'

_publ_section_title
;
 (<i>E</i>)-1-(Naphthalen-1-yl)-3-(1-phenyl-1<i>H</i>-pyrazol-4-yl)prop-2-en-1-one
;
_journal_coeditor_code XU5313
_journal_issue 10
_journal_name_full 'Acta Crystallographica Section E'
_journal_page_first o2550
_journal_paper_doi 10.1107/S1600536811035124
_journal_volume 67
_journal_year 2011
_chemical_formula_iupac 'C22 H16 N2 O'
_chemical_formula_moiety 'C22 H16 N2 O'
_chemical_formula_sum 'C22 H16 N2 O'
_chemical_formula_weight 324.37
_chemical_name_systematic
;
(<i>E</i>)-1-(Naphthalen-1-yl)-3-(1-phenyl-1<i>H</i>-pyrazol-4-yl)prop-
2-en-1-one
;
_space_group_IT_number 14
_symmetry_cell_setting monoclinic
_symmetry_space_group_name_Hall '-P 2yn'
_symmetry_space_group_name_H-M 'P 1 21/n 1'
_atom_sites_solution_hydrogens geom
_atom_sites_solution_primary direct
_atom_sites_solution_secondary difmap
_audit_creation_method SHELXL-97
_cell_angle_alpha 90.00
_cell_angle_beta 92.322(9)
_cell_angle_gamma 90.00
_cell_formula_units_Z 4
_cell_length_a 5.8457(6)
_cell_length_b 10.322(2)
_cell_length_c 26.626(2)
_cell_measurement_reflns_used 1183
_cell_measurement_temperature 100(2)
_cell_measurement_theta_max 27.5
_cell_measurement_theta_min 2.5
_cell_volume 1605.3(4)
_computing_cell_refinement 'CrysAlis PRO (Agilent, 2010)'
_computing_data_collection 'CrysAlis PRO (Agilent, 2010)'
_computing_data_reduction 'CrysAlis PRO (Agilent, 2010)'
_computing_molecular_graphics 'X-SEED (Barbour, 2001)'
_computing_publication_material 'publCIF (Westrip, 2010)'
_computing_structure_refinement 'SHELXL97 (Sheldrick, 2008)'
_computing_structure_solution 'SHELXS97 (Sheldrick, 2008)'
_diffrn_ambient_temperature 100(2)
_diffrn_detector_area_resol_mean 10.4041
_diffrn_measured_fraction_theta_full 0.946
_diffrn_measured_fraction_theta_max 0.946
_diffrn_measurement_device_type 'Agilent SuperNova Dual diffractometer with an Atlas detector'
_diffrn_measurement_method \w
_diffrn_radiation_monochromator Mirror
_diffrn_radiation_source 'SuperNova (Cu) X-ray Source'
_diffrn_radiation_type MoK\a
_diffrn_radiation_wavelength 0.71073
_diffrn_reflns_av_R_equivalents 0.105
_diffrn_reflns_av_sigmaI/netI 0.1409
_diffrn_reflns_limit_h_max 7
_diffrn_reflns_limit_h_min -5
_diffrn_reflns_limit_k_max 13
_diffrn_reflns_limit_k_min -13
_diffrn_reflns_limit_l_max 33
_diffrn_reflns_limit_l_min -34
_diffrn_reflns_number 3824
_diffrn_reflns_theta_full 27.50
_diffrn_reflns_theta_max 27.50
_diffrn_reflns_theta_min 2.50
_diffrn_standards_decay_% 0
_diffrn_standards_interval_count 0
_diffrn_standards_interval_time 0
_diffrn_standards_number 0
_exptl_absorpt_coefficient_mu 0.083
_exptl_absorpt_correction_T_max 0.9917
_exptl_absorpt_correction_T_min 0.9795
_exptl_absorpt_correction_type multi-scan
_exptl_absorpt_process_details '(CrysAlis PRO; Agilent, 2010)'
_exptl_crystal_colour colorless
_exptl_crystal_density_diffrn 1.342
_exptl_crystal_density_method 'not measured'
_exptl_crystal_description prism
_exptl_crystal_F_000 680
_exptl_crystal_size_max 0.25
_exptl_crystal_size_mid 0.10
_exptl_crystal_size_min 0.10
_refine_diff_density_max 0.312
_refine_diff_density_min -0.341
_refine_ls_extinction_method none
_refine_ls_goodness_of_fit_ref 0.959
_refine_ls_hydrogen_treatment constr
_refine_ls_matrix_type full
_refine_ls_number_parameters 227
_refine_ls_number_reflns 3825
_refine_ls_number_restraints 0
_refine_ls_restrained_S_all 0.959
_refine_ls_R_factor_all 0.1008
_refine_ls_R_factor_gt 0.0599
_refine_ls_shift/su_max 0.001
_refine_ls_shift/su_mean 0.001
_refine_ls_structure_factor_coef Fsqd
_refine_ls_weighting_details 'calc w=1/[\s^2^(Fo^2^)+(0.0432P)^2^] where P=(Fo^2^+2Fc^2^)/3'
_refine_ls_weighting_scheme calc
_refine_ls_wR_factor_gt 0.1275
_refine_ls_wR_factor_ref 0.1403
_reflns_number_gt 2494
_reflns_number_total 3825
_reflns_threshold_expression I>2\s(I)
_cod_data_source_file xu5313.cif
_cod_data_source_block I
_cod_original_sg_symbol_H-M 'P 21/n'
_cod_database_code 2232102
_cod_database_fobs_code 2232102

loop_
_symmetry_equiv_pos_as_xyz
'x, y, z'
'-x+1/2, y+1/2, -z+1/2'
'-x, -y, -z'
'x-1/2, -y-1/2, z-1/2'

loop_
_atom_site_type_symbol
_atom_site_label
_atom_site_fract_x
_atom_site_fract_y
_atom_site_fract_z
_atom_site_U_iso_or_equiv
_atom_site_adp_type
_atom_site_calc_flag
_atom_site_refinement_flags
_atom_site_occupancy
_atom_site_symmetry_multiplicity
O O1 1.1745(4) 0.6128(2) 0.63013(9) 0.0283(5) Uani d . 1 1
N N1 0.4987(4) 0.2604(2) 0.49661(10) 0.0202(6) Uani d . 1 1
N N2 0.3221(4) 0.3061(2) 0.52392(10) 0.0229(6) Uani d . 1 1
C C1 0.4623(5) 0.1552(3) 0.46241(11) 0.0213(7) Uani d . 1 1
C C2 0.2589(5) 0.0852(3) 0.46313(12) 0.0243(7) Uani d . 1 1
H H2 0.1425 0.1097 0.4851 0.029 Uiso calc R 1 1
C C3 0.2277(6) -0.0202(3) 0.43169(13) 0.0305(8) Uani d . 1 1
H H3 0.0889 -0.0679 0.4320 0.037 Uiso calc R 1 1
C C4 0.3976(6) -0.0571(3) 0.39953(13) 0.0293(8) Uani d . 1 1
H H4 0.3767 -0.1305 0.3783 0.035 Uiso calc R 1 1
C C5 0.5974(6) 0.0145(3) 0.39896(13) 0.0303(8) Uani d . 1 1
H H5 0.7139 -0.0095 0.3769 0.036 Uiso calc R 1 1
C C6 0.6297(5) 0.1211(3) 0.43018(12) 0.0271(7) Uani d . 1 1
H H6 0.7669 0.1702 0.4293 0.032 Uiso calc R 1 1
C C7 0.7000(5) 0.3184(3) 0.51010(12) 0.0225(7) Uani d . 1 1
H H7 0.8446 0.3016 0.4964 0.027 Uiso calc R 1 1
C C8 0.6552(5) 0.4065(3) 0.54748(12) 0.0220(7) Uani d . 1 1
C C9 0.4192(5) 0.3936(3) 0.55371(12) 0.0247(7) Uani d . 1 1
H H9 0.3375 0.4432 0.5771 0.030 Uiso calc R 1 1
C C10 0.8217(5) 0.4858(3) 0.57469(12) 0.0257(7) Uani d . 1 1
H H10 0.9746 0.4815 0.5640 0.031 Uiso calc R 1 1
C C11 0.7837(5) 0.5642(3) 0.61324(11) 0.0200(7) Uani d . 1 1
H H11 0.6309 0.5792 0.6227 0.024 Uiso calc R 1 1
C C12 0.9745(5) 0.6283(3) 0.64149(12) 0.0226(7) Uani d . 1 1
C C13 0.9159(5) 0.7116(3) 0.68505(12) 0.0220(7) Uani d . 1 1
C C14 0.7203(5) 0.7865(3) 0.67969(13) 0.0265(7) Uani d . 1 1
H H14 0.6237 0.7780 0.6503 0.032 Uiso calc R 1 1
C C15 0.6629(6) 0.8752(3) 0.71719(14) 0.0336(8) Uani d . 1 1
H H15 0.5319 0.9290 0.7124 0.040 Uiso calc R 1 1
C C16 0.7945(6) 0.8842(3) 0.76025(14) 0.0325(8) Uani d . 1 1
H H16 0.7533 0.9443 0.7853 0.039 Uiso calc R 1 1
C C17 0.9905(6) 0.8066(3) 0.76865(12) 0.0260(7) Uani d . 1 1
C C18 1.1253(7) 0.8148(3) 0.81331(14) 0.0367(9) Uani d . 1 1
H H18 1.0838 0.8748 0.8384 0.044 Uiso calc R 1 1
C C19 1.3144(6) 0.7390(3) 0.82175(13) 0.0358(9) Uani d . 1 1
H H19 1.4046 0.7474 0.8521 0.043 Uiso calc R 1 1
C C20 1.3740(6) 0.6488(3) 0.78517(13) 0.0321(8) Uani d . 1 1
H H20 1.5023 0.5938 0.7914 0.038 Uiso calc R 1 1
C C21 1.2500(5) 0.6390(3) 0.74068(13) 0.0269(7) Uani d . 1 1
H H21 1.2941 0.5774 0.7164 0.032 Uiso calc R 1 1
C C22 1.0581(5) 0.7185(3) 0.73024(12) 0.0232(7) Uani d . 1 1

loop_
_atom_site_aniso_label
_atom_site_aniso_U_11
_atom_site_aniso_U_22
_atom_site_aniso_U_33
_atom_site_aniso_U_12
_atom_site_aniso_U_13
_atom_site_aniso_U_23
O1 0.0241(13) 0.0340(13) 0.0269(13) -0.0001(10) 0.0011(10) -0.0068(10)
N1 0.0224(13) 0.0212(13) 0.0169(13) 0.0039(11) -0.0013(11) 0.0008(11)
N2 0.0248(14) 0.0259(14) 0.0180(13) 0.0068(11) -0.0010(12) -0.0021(11)
C1 0.0264(17) 0.0190(15) 0.0182(15) 0.0081(13) -0.0043(14) -0.0012(13)
C2 0.0281(17) 0.0203(15) 0.0243(17) 0.0061(13) 0.0003(15) -0.0022(14)
C3 0.0350(19) 0.0213(17) 0.034(2) 0.0003(15) -0.0087(17) 0.0008(15)
C4 0.040(2) 0.0213(16) 0.0260(18) 0.0082(15) -0.0087(17) -0.0038(14)
C5 0.0303(19) 0.0343(18) 0.0262(18) 0.0151(15) 0.0015(16) -0.0036(15)
C6 0.0308(18) 0.0257(16) 0.0243(17) 0.0051(14) -0.0051(15) -0.0047(14)
C7 0.0186(15) 0.0247(17) 0.0240(18) 0.0050(13) -0.0031(14) 0.0012(14)
C8 0.0243(16) 0.0208(15) 0.0209(17) 0.0049(13) -0.0018(14) 0.0026(13)
C9 0.0295(18) 0.0253(17) 0.0190(17) 0.0091(14) -0.0010(15) -0.0015(14)
C10 0.0234(17) 0.0271(17) 0.0263(17) 0.0053(14) -0.0013(14) 0.0013(15)
C11 0.0207(17) 0.0202(15) 0.0189(16) 0.0027(12) -0.0004(14) 0.0022(13)
C12 0.0293(18) 0.0156(15) 0.0227(17) -0.0010(13) -0.0017(15) 0.0066(13)
C13 0.0279(17) 0.0151(14) 0.0231(17) -0.0014(13) 0.0036(15) 0.0019(13)
C14 0.0313(19) 0.0242(16) 0.0240(17) 0.0035(14) -0.0009(15) -0.0048(14)
C15 0.038(2) 0.0252(17) 0.039(2) 0.0107(15) 0.0073(18) -0.0052(15)
C16 0.045(2) 0.0214(17) 0.032(2) 0.0010(15) 0.0120(18) -0.0088(15)
C17 0.0391(19) 0.0186(16) 0.0206(17) -0.0092(14) 0.0054(16) -0.0031(13)
C18 0.059(2) 0.0261(18) 0.0253(18) -0.0112(17) 0.0028(19) -0.0022(15)
C19 0.054(2) 0.0307(19) 0.0216(18) -0.0105(17) -0.0101(18) 0.0035(16)
C20 0.037(2) 0.0273(18) 0.0319(19) -0.0010(15) -0.0035(17) 0.0036(15)
C21 0.0312(18) 0.0214(16) 0.0281(18) -0.0047(13) 0.0027(16) 0.0014(14)
C22 0.0295(18) 0.0165(15) 0.0238(16) -0.0066(13) 0.0036(15) 0.0034(13)

loop_
_atom_type_symbol
_atom_type_description
_atom_type_scat_dispersion_real
_atom_type_scat_dispersion_imag
_atom_type_scat_source
C C 0.0033 0.0016 'International Tables Vol C Tables 4.2.6.8 and 6.1.1.4'
H H 0.0000 0.0000 'International Tables Vol C Tables 4.2.6.8 and 6.1.1.4'
N N 0.0061 0.0033 'International Tables Vol C Tables 4.2.6.8 and 6.1.1.4'
O O 0.0106 0.0060 'International Tables Vol C Tables 4.2.6.8 and 6.1.1.4'

loop_
_geom_angle_atom_site_label_1
_geom_angle_atom_site_label_2
_geom_angle_atom_site_label_3
_geom_angle
C7 N1 N2 111.8(2)
C7 N1 C1 127.6(3)
N2 N1 C1 120.3(2)
C9 N2 N1 103.9(2)
C6 C1 C2 120.4(3)
C6 C1 N1 120.1(3)
C2 C1 N1 119.4(3)
C3 C2 C1 119.5(3)
C3 C2 H2 120.2
C1 C2 H2 120.2
C2 C3 C4 120.6(3)
C2 C3 H3 119.7
C4 C3 H3 119.7
C5 C4 C3 119.0(3)
C5 C4 H4 120.5
C3 C4 H4 120.5
C4 C5 C6 120.8(3)
C4 C5 H5 119.6
C6 C5 H5 119.6
C1 C6 C5 119.6(3)
C1 C6 H6 120.2
C5 C6 H6 120.2
N1 C7 C8 107.1(3)
N1 C7 H7 126.5
C8 C7 H7 126.5
C7 C8 C9 103.8(3)
C7 C8 C10 126.2(3)
C9 C8 C10 129.9(3)
N2 C9 C8 113.3(3)
N2 C9 H9 123.3
C8 C9 H9 123.3
C11 C10 C8 126.9(3)
C11 C10 H10 116.6
C8 C10 H10 116.6
C10 C11 C12 121.2(3)
C10 C11 H11 119.4
C12 C11 H11 119.4
O1 C12 C11 121.5(3)
O1 C12 C13 121.1(3)
C11 C12 C13 117.4(3)
C14 C13 C22 120.4(3)
C14 C13 C12 117.1(3)
C22 C13 C12 122.4(3)
C13 C14 C15 120.7(3)
C13 C14 H14 119.6
C15 C14 H14 119.6
C16 C15 C14 120.0(3)
C16 C15 H15 120.0
C14 C15 H15 120.0
C15 C16 C17 121.7(3)
C15 C16 H16 119.2
C17 C16 H16 119.2
C18 C17 C16 121.7(3)
C18 C17 C22 118.8(3)
C16 C17 C22 119.5(3)
C19 C18 C17 121.9(3)
C19 C18 H18 119.1
C17 C18 H18 119.1
C18 C19 C20 119.2(3)
C18 C19 H19 120.4
C20 C19 H19 120.4
C21 C20 C19 120.9(3)
C21 C20 H20 119.6
C19 C20 H20 119.6
C20 C21 C22 121.2(3)
C20 C21 H21 119.4
C22 C21 H21 119.4
C21 C22 C17 117.9(3)
C21 C22 C13 124.4(3)
C17 C22 C13 117.5(3)

loop_
_geom_bond_atom_site_label_1
_geom_bond_atom_site_label_2
_geom_bond_distance
O1 C12 1.230(4)
N1 C7 1.355(4)
N1 N2 1.370(3)
N1 C1 1.428(4)
N2 C9 1.316(4)
C1 C6 1.373(4)
C1 C2 1.392(4)
C2 C3 1.380(4)
C2 H2 0.9500
C3 C4 1.391(5)
C3 H3 0.9500
C4 C5 1.383(5)
C4 H4 0.9500
C5 C6 1.387(4)
C5 H5 0.9500
C6 H6 0.9500
C7 C8 1.381(4)
C7 H7 0.9500
C8 C9 1.402(4)
C8 C10 1.444(4)
C9 H9 0.9500
C10 C11 1.334(4)
C10 H10 0.9500
C11 C12 1.477(4)
C11 H11 0.9500
C12 C13 1.494(4)
C13 C14 1.383(4)
C13 C22 1.436(4)
C14 C15 1.405(4)
C14 H14 0.9500
C15 C16 1.358(5)
C15 H15 0.9500
C16 C17 1.408(5)
C16 H16 0.9500
C17 C18 1.402(5)
C17 C22 1.436(4)
C18 C19 1.366(5)
C18 H18 0.9500
C19 C20 1.402(4)
C19 H19 0.9500
C20 C21 1.367(5)
C20 H20 0.9500
C21 C22 1.409(4)
C21 H21 0.9500

loop_
_geom_hbond_atom_site_label_D
_geom_hbond_atom_site_label_H
_geom_hbond_atom_site_label_A
_geom_hbond_site_symmetry_A
_geom_hbond_distance_DH
_geom_hbond_distance_HA
_geom_hbond_distance_DA
_geom_hbond_angle_DHA
C9 H9 O1 1_455 0.95 2.46 3.397(4) 167

loop_
_geom_torsion_atom_site_label_1
_geom_torsion_atom_site_label_2
_geom_torsion_atom_site_label_3
_geom_torsion_atom_site_label_4
_geom_torsion
C7 N1 N2 C9 0.7(3)
C1 N1 N2 C9 175.1(2)
C7 N1 C1 C6 -15.4(4)
N2 N1 C1 C6 171.1(3)
C7 N1 C1 C2 162.6(3)
N2 N1 C1 C2 -10.9(4)
C6 C1 C2 C3 0.9(5)
N1 C1 C2 C3 -177.1(3)
C1 C2 C3 C4 0.2(5)
C2 C3 C4 C5 -1.0(5)
C3 C4 C5 C6 0.5(5)
C2 C1 C6 C5 -1.3(4)
N1 C1 C6 C5 176.6(3)
C4 C5 C6 C1 0.6(5)
N2 N1 C7 C8 -0.4(3)
C1 N1 C7 C8 -174.4(3)
N1 C7 C8 C9 0.0(3)
N1 C7 C8 C10 176.8(3)
N1 N2 C9 C8 -0.7(3)
C7 C8 C9 N2 0.4(4)
C10 C8 C9 N2 -176.2(3)
C7 C8 C10 C11 -174.8(3)
C9 C8 C10 C11 1.1(6)
C8 C10 C11 C12 172.8(3)
C10 C11 C12 O1 0.8(5)
C10 C11 C12 C13 -178.3(3)
O1 C12 C13 C14 142.2(3)
C11 C12 C13 C14 -38.7(4)
O1 C12 C13 C22 -35.7(4)
C11 C12 C13 C22 143.4(3)
C22 C13 C14 C15 3.1(5)
C12 C13 C14 C15 -174.8(3)
C13 C14 C15 C16 -2.9(5)
C14 C15 C16 C17 0.3(5)
C15 C16 C17 C18 -179.4(3)
C15 C16 C17 C22 2.0(5)
C16 C17 C18 C19 179.5(3)
C22 C17 C18 C19 -1.9(5)
C17 C18 C19 C20 -1.1(5)
C18 C19 C20 C21 2.2(5)
C19 C20 C21 C22 -0.3(5)
C20 C21 C22 C17 -2.6(5)
C20 C21 C22 C13 -178.3(3)
C18 C17 C22 C21 3.7(4)
C16 C17 C22 C21 -177.7(3)
C18 C17 C22 C13 179.6(3)
C16 C17 C22 C13 -1.7(4)
C14 C13 C22 C21 174.9(3)
C12 C13 C22 C21 -7.3(5)
C14 C13 C22 C17 -0.8(4)
C12 C13 C22 C17 177.0(3)

loop_
_cod_related_entry_id
_cod_related_entry_database
_cod_related_entry_code
1 ChemSpider 30657084
